data_4516833
loop_
_publ_author_name
'Xu, Jian-Gang'
'Wang, Shuai-Hua'
'Zhang, Ming-Jian'
'Sun, Cai'
'Xiao, Yu'
'Li, Rong'
'Zheng, Fa-Kun'
'Guo, Guo-Cong'
'Huang, Jin-Shun'

_publ_section_title
;
 Nitrogen-Rich Tetranuclear Metal Complex as a New Structural Motif for
 Energetic Materials.
;
_journal_issue 1
_journal_name_full 'ACS omega'
_journal_page_first 346
_journal_page_last 352
_journal_paper_doi 10.1021/acsomega.6b00431
_journal_volume 2
_journal_year 2017
_chemical_formula_moiety 'C20 H24 Mn4 N40 O8'
_chemical_formula_sum 'C20 H24 Mn4 N40 O8'
_chemical_formula_weight 1172.55
_chemical_melting_point ?
_chemical_name_common '[Mn4(Hdtim)4(H2O)8]'
_chemical_name_systematic 2014/6
_space_group_crystal_system monoclinic
_space_group_IT_number 14
_space_group_name_Hall '-P 2yn'
_space_group_name_H-M_alt 'P 1 21/n 1'
_atom_sites_solution_hydrogens mixed
_audit_creation_method SHELXL-2014/6
_cell_angle_alpha 90
_cell_angle_beta 102.321(6)
_cell_angle_gamma 90
_cell_formula_units_Z 2
_cell_length_a 7.581(2)
_cell_length_b 16.404(4)
_cell_length_c 16.285(5)
_cell_measurement_reflns_used 2457
_cell_measurement_temperature 293(2)
_cell_measurement_theta_max 27.5
_cell_measurement_theta_min 3.3
_cell_volume 1978.5(9)
_computing_structure_refinement 'SHELXL-2014/6 (Sheldrick, 2014)'
_computing_structure_solution 'SHELXL-2014/7 (Sheldrick, 2014)'
_diffrn_ambient_temperature 293(2)
_diffrn_measured_fraction_theta_full 0.992
_diffrn_measured_fraction_theta_max 0.990
_diffrn_measurement_device_type 'Rigaku Pilatus'
_diffrn_measurement_method CCD_Profile_fitting
_diffrn_radiation_type MoK\a
_diffrn_radiation_wavelength 0.71073
_diffrn_reflns_av_R_equivalents 0.1099
_diffrn_reflns_av_unetI/netI 0.1143
_diffrn_reflns_Laue_measured_fraction_full 0.992
_diffrn_reflns_Laue_measured_fraction_max 0.990
_diffrn_reflns_limit_h_max 9
_diffrn_reflns_limit_h_min -9
_diffrn_reflns_limit_k_max 21
_diffrn_reflns_limit_k_min -21
_diffrn_reflns_limit_l_max 20
_diffrn_reflns_limit_l_min -21
_diffrn_reflns_number 20714
_diffrn_reflns_point_group_measured_fraction_full 0.992
_diffrn_reflns_point_group_measured_fraction_max 0.990
_diffrn_reflns_theta_full 25.242
_diffrn_reflns_theta_max 27.545
_diffrn_reflns_theta_min 3.018
_exptl_absorpt_coefficient_mu 1.351
_exptl_absorpt_correction_T_max 1.000
_exptl_absorpt_correction_T_min 0.929
_exptl_absorpt_correction_type multi-scan
_exptl_absorpt_process_details 'Sphere (Rigaku CrystalClear)'
_exptl_crystal_colour Colorless
_exptl_crystal_density_diffrn 1.968
_exptl_crystal_density_method 'not measured'
_exptl_crystal_description Prism
_exptl_crystal_F_000 1176
_exptl_crystal_size_max 0.15
_exptl_crystal_size_mid 0.12
_exptl_crystal_size_min 0.08
_refine_diff_density_max 0.927
_refine_diff_density_min -0.578
_refine_diff_density_rms 0.132
_refine_ls_extinction_method none
_refine_ls_goodness_of_fit_ref 1.065
_refine_ls_hydrogen_treatment mixed
_refine_ls_matrix_type full
_refine_ls_number_parameters 365
_refine_ls_number_reflns 4521
_refine_ls_number_restraints 6
_refine_ls_restrained_S_all 1.064
_refine_ls_R_factor_all 0.1437
_refine_ls_R_factor_gt 0.0699
_refine_ls_shift/su_max 0.000
_refine_ls_shift/su_mean 0.000
_refine_ls_structure_factor_coef Fsqd
_refine_ls_weighting_details 'w=1/[\s^2^(Fo^2^)+(0.0341P)^2^+10.6023P] where P=(Fo^2^+2Fc^2^)/3'
_refine_ls_weighting_scheme calc
_refine_ls_wR_factor_gt 0.1248
_refine_ls_wR_factor_ref 0.1480
_reflns_Friedel_coverage 0.000
_reflns_number_gt 2643
_reflns_number_total 4521
_reflns_threshold_expression 'I > 2\s(I)'
_cod_data_source_file ao6b00431_si_003.cif
_cod_data_source_block a
_cod_depositor_comments
;
The following automatic conversions were performed:

data item '_chemical_melting_point' value 'not measured' was changed
to '?' -- the value is undefined or not given.

data item '_exptl_absorpt_correction_type' value 'Multi-scan' was
changed to 'multi-scan' in accordance with the
/home/saulius/struct/COD-crude-data/automatic-downloads/DataCite-retrospective/ACS/depositions/lib/dictionaries/cif_core.dic
dictionary named 'cif_core.dic' version 2.4.2 last updated on
2011-04-26.

Automatic conversion script
Id: cif_fix_values 6909 2019-04-08 15:41:33Z antanas 
;
_cod_original_sg_symbol_H-M 'P 21/n'
_cod_database_code 4516833
_shelx_space_group_comment
;
The symmetry employed for this shelxl refinement is uniquely defined
by the following loop, which should always be used as a source of
symmetry information in preference to the above space-group names.
They are only intended as comments.
;
_shelxl_version_number 2014/6

loop_
_space_group_symop_operation_xyz
'x, y, z'
'-x+1/2, y+1/2, -z+1/2'
'-x, -y, -z'
'x-1/2, -y-1/2, z-1/2'

loop_
_atom_site_label
_atom_site_type_symbol
_atom_site_fract_x
_atom_site_fract_y
_atom_site_fract_z
_atom_site_U_iso_or_equiv
_atom_site_adp_type
_atom_site_occupancy
_atom_site_site_symmetry_order
_atom_site_calc_flag
_atom_site_refinement_flags_posn
_atom_site_refinement_flags_adp
Mn1 Mn 0.68853(13) -0.01087(5) 0.34619(5) 0.0177(2) Uani 1 1 d . .
Mn2 Mn 0.49024(14) -0.33081(5) 0.51938(5) 0.0207(2) Uani 1 1 d . .
O1W O 0.9750(6) -0.0179(3) 0.3570(3) 0.0251(10) Uani 1 1 d D .
H1WB H 1.033(7) 0.021(3) 0.341(3) 0.030 Uiso 1 1 d D U
H1WA H 1.026(7) -0.028(4) 0.4072(16) 0.038 Uiso 1 1 d D U
O2W O 0.4046(6) -0.0043(3) 0.3565(3) 0.0339(11) Uani 1 1 d D .
H2WA H 0.326(6) -0.002(4) 0.3109(19) 0.041 Uiso 1 1 d D U
H2WB H 0.358(8) 0.020(4) 0.392(3) 0.051 Uiso 1 1 d D U
O3W O 0.7118(8) -0.4158(3) 0.5496(3) 0.0268(11) Uani 1 1 d . .
H3WB H 0.769(11) -0.421(5) 0.516(5) 0.05(3) Uiso 1 1 d . .
O4W O 0.2675(8) -0.4102(3) 0.5373(4) 0.0374(13) Uani 1 1 d . .
H4WB H 0.154(11) -0.410(4) 0.506(5) 0.04(2) Uiso 1 1 d . .
H4WA H 0.257(17) -0.435(8) 0.572(8) 0.12(5) Uiso 1 1 d . .
N20 N 0.2725(7) -0.1045(3) 0.5778(3) 0.0209(12) Uani 1 1 d . .
N26 N 0.4412(8) -0.1447(3) 0.8833(3) 0.0271(13) Uani 1 1 d . .
N13 N 0.4044(7) -0.3978(3) 0.2508(3) 0.0253(12) Uani 1 1 d . .
N23 N 0.3059(7) -0.2222(3) 0.5180(3) 0.0230(12) Uani 1 1 d . .
N10 N 0.4300(7) -0.3677(3) 0.3855(3) 0.0221(12) Uani 1 1 d . .
N22 N 0.2124(7) -0.1710(3) 0.4601(3) 0.0261(12) Uani 1 1 d . .
N29 N 0.3604(7) -0.0623(3) 0.7745(3) 0.0214(11) Uani 1 1 d . .
N24 N 0.5123(7) -0.2957(3) 0.6541(3) 0.0223(12) Uani 1 1 d . .
N25 N 0.5561(8) -0.2708(3) 0.7889(4) 0.0236(13) Uani 1 1 d . .
H25 H 0.579(10) -0.280(4) 0.832(4) 0.03(2) Uiso 1 1 d . .
N11 N 0.3656(8) -0.4443(3) 0.3708(3) 0.0273(13) Uani 1 1 d . .
N21 N 0.1926(8) -0.1003(3) 0.4949(3) 0.0268(13) Uani 1 1 d . .
N12 N 0.3496(8) -0.4613(3) 0.2912(3) 0.0289(13) Uani 1 1 d . .
N27 N 0.3879(8) -0.0731(3) 0.9096(3) 0.0310(14) Uani 1 1 d . .
N28 N 0.3379(8) -0.0237(3) 0.8447(3) 0.0278(13) Uani 1 1 d . .
N15 N 0.6061(7) -0.1312(3) 0.2823(3) 0.0193(11) Uani 1 1 d . .
N14 N 0.4748(8) -0.2360(3) 0.2072(3) 0.0229(12) Uani 1 1 d . .
H14 H 0.408(9) -0.264(4) 0.157(4) 0.038(19) Uiso 1 1 d . .
N18 N 0.7579(7) -0.1872(3) 0.5574(3) 0.0243(12) Uani 1 1 d . .
N16 N 0.7204(7) -0.1061(3) 0.4500(3) 0.0223(12) Uani 1 1 d . .
N17 N 0.7799(8) -0.1124(3) 0.5342(3) 0.0273(13) Uani 1 1 d . .
N19 N 0.6817(7) -0.2328(3) 0.4896(3) 0.0218(12) Uani 1 1 d . .
C25 C 0.4227(8) -0.1361(3) 0.8005(3) 0.0172(13) Uani 1 1 d . .
C24 C 0.4667(8) -0.2035(3) 0.7497(3) 0.0174(13) Uani 1 1 d . .
C11 C 0.4513(8) -0.3422(3) 0.3106(3) 0.0179(13) Uani 1 1 d . .
C22 C 0.4372(8) -0.2191(3) 0.6657(3) 0.0182(13) Uani 1 1 d . .
C21 C 0.3393(8) -0.1797(3) 0.5893(3) 0.0168(12) Uani 1 1 d . .
C23 C 0.5767(9) -0.3234(4) 0.7295(3) 0.0233(14) Uani 1 1 d . .
H23A H 0.6309 -0.3742 0.7405 0.028 Uiso 1 1 calc R U
C15 C 0.6612(8) -0.1812(3) 0.4238(3) 0.0178(13) Uani 1 1 d . .
C12 C 0.5094(8) -0.2610(3) 0.2909(3) 0.0158(13) Uani 1 1 d . .
C14 C 0.5910(8) -0.1953(3) 0.3367(3) 0.0183(13) Uani 1 1 d . .
C13 C 0.5334(9) -0.1588(4) 0.2059(4) 0.0242(15) Uani 1 1 d . .
H13 H 0.525(8) -0.130(4) 0.158(4) 0.019(16) Uiso 1 1 d . .
H3WA H 0.656(15) -0.455(7) 0.570(7) 0.11(4) Uiso 1 1 d . .

loop_
_atom_site_aniso_label
_atom_site_aniso_U_11
_atom_site_aniso_U_22
_atom_site_aniso_U_33
_atom_site_aniso_U_23
_atom_site_aniso_U_13
_atom_site_aniso_U_12
Mn1 0.0239(5) 0.0139(4) 0.0142(4) 0.0011(4) 0.0016(4) -0.0013(4)
Mn2 0.0365(6) 0.0130(4) 0.0124(4) -0.0012(4) 0.0046(4) -0.0009(4)
O1W 0.029(3) 0.021(2) 0.024(2) 0.0095(19) 0.002(2) 0.0000(19)
O2W 0.028(3) 0.045(3) 0.027(3) 0.005(2) 0.002(2) 0.007(2)
O3W 0.044(3) 0.018(2) 0.020(3) 0.0011(19) 0.010(2) 0.001(2)
O4W 0.045(4) 0.037(3) 0.030(3) 0.007(2) 0.006(3) -0.013(3)
N20 0.030(3) 0.017(3) 0.012(2) -0.002(2) -0.002(2) 0.004(2)
N26 0.043(4) 0.025(3) 0.014(3) 0.000(2) 0.007(2) 0.006(3)
N13 0.039(4) 0.021(3) 0.014(3) -0.006(2) 0.003(2) -0.009(2)
N23 0.039(3) 0.013(2) 0.014(3) -0.002(2) 0.000(2) 0.004(2)
N10 0.038(3) 0.014(2) 0.012(2) -0.0018(19) 0.001(2) -0.003(2)
N22 0.041(3) 0.019(3) 0.014(2) 0.004(2) -0.003(2) 0.008(3)
N29 0.032(3) 0.024(3) 0.009(2) -0.001(2) 0.007(2) 0.002(2)
N24 0.033(3) 0.015(2) 0.016(3) -0.002(2) 0.001(2) 0.006(2)
N25 0.038(4) 0.018(3) 0.013(3) 0.005(2) 0.002(3) 0.010(2)
N11 0.048(4) 0.012(2) 0.023(3) -0.005(2) 0.009(3) -0.010(2)
N21 0.038(3) 0.022(3) 0.017(3) -0.001(2) -0.002(2) 0.006(2)
N12 0.041(4) 0.020(3) 0.025(3) -0.006(2) 0.006(3) -0.005(2)
N27 0.050(4) 0.027(3) 0.016(3) 0.002(2) 0.010(3) 0.006(3)
N28 0.049(4) 0.014(3) 0.024(3) -0.005(2) 0.014(3) 0.002(2)
N15 0.032(3) 0.013(2) 0.010(2) 0.0042(19) -0.001(2) -0.005(2)
N14 0.042(4) 0.012(2) 0.014(3) 0.000(2) 0.003(2) -0.006(2)
N18 0.034(3) 0.018(3) 0.018(3) 0.004(2) -0.001(2) -0.003(2)
N16 0.030(3) 0.018(3) 0.015(3) -0.002(2) -0.002(2) -0.005(2)
N17 0.041(4) 0.020(3) 0.018(3) -0.001(2) -0.003(2) -0.009(2)
N19 0.036(3) 0.018(3) 0.009(2) 0.0012(19) 0.000(2) -0.002(2)
C25 0.023(3) 0.018(3) 0.010(3) 0.001(2) 0.001(2) -0.002(3)
C24 0.018(3) 0.016(3) 0.018(3) 0.004(2) 0.003(3) 0.004(2)
C11 0.024(3) 0.015(3) 0.014(3) 0.001(2) 0.003(2) 0.003(3)
C22 0.026(4) 0.013(3) 0.015(3) -0.002(2) 0.005(3) 0.002(2)
C21 0.023(3) 0.016(3) 0.011(3) 0.004(2) 0.002(2) 0.002(2)
C23 0.034(4) 0.018(3) 0.017(3) 0.004(2) 0.004(3) 0.009(3)
C15 0.020(3) 0.017(3) 0.015(3) 0.000(2) 0.002(2) -0.002(2)
C12 0.027(4) 0.012(3) 0.010(3) -0.003(2) 0.007(2) -0.003(2)
C14 0.023(4) 0.018(3) 0.012(3) 0.002(2) 0.001(2) 0.001(3)
C13 0.039(4) 0.018(3) 0.016(3) 0.002(3) 0.008(3) -0.006(3)

loop_
_atom_type_symbol
_atom_type_description
_atom_type_scat_dispersion_real
_atom_type_scat_dispersion_imag
_atom_type_scat_source
C C 0.0033 0.0016 'International Tables Vol C Tables 4.2.6.8 and 6.1.1.4'
H H 0.0000 0.0000 'International Tables Vol C Tables 4.2.6.8 and 6.1.1.4'
N N 0.0061 0.0033 'International Tables Vol C Tables 4.2.6.8 and 6.1.1.4'
O O 0.0106 0.0060 'International Tables Vol C Tables 4.2.6.8 and 6.1.1.4'
Mn Mn 0.3368 0.7283 'International Tables Vol C Tables 4.2.6.8 and 6.1.1.4'

loop_
_geom_angle_atom_site_label_1
_geom_angle_atom_site_label_2
_geom_angle_atom_site_label_3
_geom_angle
_geom_angle_site_symmetry_1
_geom_angle_site_symmetry_3
O1W Mn1 O2W 171.11(17) . .
O1W Mn1 N20 89.32(18) . 3_656
O2W Mn1 N20 86.14(19) . 3_656
O1W Mn1 N15 99.61(18) . .
O2W Mn1 N15 84.17(19) . .
N20 Mn1 N15 169.13(19) 3_656 .
O1W Mn1 N29 94.32(17) . 3_656
O2W Mn1 N29 93.36(18) . 3_656
N20 Mn1 N29 90.56(17) 3_656 3_656
N15 Mn1 N29 94.91(17) . 3_656
O1W Mn1 N16 87.53(17) . .
O2W Mn1 N16 85.83(18) . .
N20 Mn1 N16 100.84(17) 3_656 .
N15 Mn1 N16 73.58(17) . .
N29 Mn1 N16 168.48(17) 3_656 .
O3W Mn2 O4W 99.7(2) . .
O3W Mn2 N10 91.99(19) . .
O4W Mn2 N10 88.1(2) . .
O3W Mn2 N24 92.93(18) . .
O4W Mn2 N24 85.5(2) . .
N10 Mn2 N24 172.5(2) . .
O3W Mn2 N23 163.91(18) . .
O4W Mn2 N23 88.7(2) . .
N10 Mn2 N23 102.03(18) . .
N24 Mn2 N23 73.97(17) . .
O3W Mn2 N19 90.3(2) . .
O4W Mn2 N19 169.8(2) . .
N10 Mn2 N19 89.42(17) . .
N24 Mn2 N19 96.27(18) . .
N23 Mn2 N19 82.12(19) . .
Mn1 O1W H1WB 121(4) . .
Mn1 O1W H1WA 110(4) . .
H1WB O1W H1WA 107(3) . .
Mn1 O2W H2WA 117(4) . .
Mn1 O2W H2WB 130(5) . .
H2WA O2W H2WB 105(2) . .
Mn2 O3W H3WB 116(6) . .
Mn2 O3W H3WA 98(7) . .
H3WB O3W H3WA 126(9) . .
Mn2 O4W H4WB 126(5) . .
Mn2 O4W H4WA 131(10) . .
H4WB O4W H4WA 102(10) . .
C21 N20 N21 105.1(4) . .
C21 N20 Mn1 134.6(4) . 3_656
N21 N20 Mn1 118.9(3) . 3_656
C25 N26 N27 104.9(5) . .
C11 N13 N12 103.6(5) . .
C21 N23 N22 105.0(4) . .
C21 N23 Mn2 113.7(4) . .
N22 N23 Mn2 136.9(4) . .
C11 N10 N11 103.9(4) . .
C11 N10 Mn2 140.9(4) . .
N11 N10 Mn2 114.8(3) . .
N21 N22 N23 109.9(4) . .
C25 N29 N28 104.9(4) . .
C25 N29 Mn1 137.5(4) . 3_656
N28 N29 Mn1 117.4(4) . 3_656
C23 N24 C22 105.4(5) . .
C23 N24 Mn2 140.2(4) . .
C22 N24 Mn2 114.4(3) . .
C23 N25 C24 107.8(5) . .
C23 N25 H25 123(6) . .
C24 N25 H25 129(6) . .
N12 N11 N10 109.2(5) . .
N22 N21 N20 108.4(4) . .
N11 N12 N13 110.3(5) . .
N28 N27 N26 109.6(5) . .
N27 N28 N29 108.9(5) . .
C13 N15 C14 105.3(5) . .
C13 N15 Mn1 138.4(4) . .
C14 N15 Mn1 114.8(3) . .
C13 N14 C12 107.4(5) . .
C13 N14 H14 123(4) . .
C12 N14 H14 129(4) . .
N17 N18 N19 109.9(4) . .
C15 N16 N17 105.5(5) . .
C15 N16 Mn1 114.6(4) . .
N17 N16 Mn1 139.9(4) . .
N18 N17 N16 109.3(5) . .
C15 N19 N18 104.9(4) . .
C15 N19 Mn2 129.8(4) . .
N18 N19 Mn2 113.2(3) . .
N26 C25 N29 111.7(5) . .
N26 C25 C24 120.3(5) . .
N29 C25 C24 127.9(5) . .
C22 C24 N25 105.8(5) . .
C22 C24 C25 134.6(5) . .
N25 C24 C25 119.6(5) . .
N13 C11 N10 113.0(5) . .
N13 C11 C12 120.8(5) . .
N10 C11 C12 126.1(5) . .
C24 C22 N24 108.6(5) . .
C24 C22 C21 136.0(5) . .
N24 C22 C21 115.3(5) . .
N20 C21 N23 111.5(5) . .
N20 C21 C22 129.8(5) . .
N23 C21 C22 118.7(5) . .
N24 C23 N25 112.3(5) . .
N24 C23 H23A 123.8 . .
N25 C23 H23A 123.8 . .
N19 C15 N16 110.4(5) . .
N19 C15 C14 130.2(5) . .
N16 C15 C14 119.5(5) . .
C14 C12 N14 105.6(5) . .
C14 C12 C11 135.7(5) . .
N14 C12 C11 118.7(5) . .
C12 C14 N15 109.5(5) . .
C12 C14 C15 134.0(5) . .
N15 C14 C15 116.5(5) . .
N15 C13 N14 112.2(5) . .
N15 C13 H13 125(4) . .
N14 C13 H13 123(4) . .

loop_
_geom_bond_atom_site_label_1
_geom_bond_atom_site_label_2
_geom_bond_distance
_geom_bond_site_symmetry_2
Mn1 O1W 2.144(5) .
Mn1 O2W 2.197(5) .
Mn1 N20 2.246(5) 3_656
Mn1 N15 2.257(5) .
Mn1 N29 2.265(5) 3_656
Mn1 N16 2.277(5) .
Mn2 O3W 2.158(5) .
Mn2 O4W 2.201(6) .
Mn2 N10 2.214(5) .
Mn2 N24 2.240(5) .
Mn2 N23 2.262(5) .
Mn2 N19 2.287(5) .
O1W H1WB 0.845(10) .
O1W H1WA 0.844(10) .
O2W H2WA 0.848(10) .
O2W H2WB 0.846(10) .
O3W H3WB 0.77(8) .
O3W H3WA 0.87(12) .
O4W H4WB 0.90(8) .
O4W H4WA 0.71(12) .
N20 C21 1.332(7) .
N20 N21 1.359(6) .
N20 Mn1 2.246(5) 3_656
N26 C25 1.333(7) .
N26 N27 1.341(7) .
N13 C11 1.327(7) .
N13 N12 1.345(7) .
N23 C21 1.331(7) .
N23 N22 1.346(6) .
N10 C11 1.332(7) .
N10 N11 1.351(6) .
N22 N21 1.313(7) .
N29 C25 1.335(7) .
N29 N28 1.349(6) .
N29 Mn1 2.265(5) 3_656
N24 C23 1.302(7) .
N24 C22 1.409(7) .
N25 C23 1.330(8) .
N25 C24 1.378(7) .
N25 H25 0.70(7) .
N11 N12 1.305(7) .
N27 N28 1.322(7) .
N15 C13 1.328(7) .
N15 C14 1.395(7) .
N14 C13 1.344(7) .
N14 C12 1.394(7) .
N14 H14 0.98(7) .
N18 N17 1.304(7) .
N18 N19 1.357(6) .
N16 C15 1.349(7) .
N16 N17 1.353(7) .
N19 C15 1.347(7) .
C25 C24 1.460(8) .
C24 C22 1.363(8) .
C11 C12 1.460(7) .
C22 C21 1.458(7) .
C23 H23A 0.9300 .
C15 C14 1.424(8) .
C12 C14 1.379(7) .
C13 H13 0.90(6) .
